data_7102647
loop_
_publ_author_name
'Mercouri Kanatzidis'
'Duck-Young Chung'
'Nan Ding'

_publ_section_title
;
K6Cd4Sn3Se13: A polar open-framework compound based
on the partially destroyed supertetrahedral [Cd4Sn4Se17]10- cluster
;
_journal_issue 10
_journal_name_full 'Chemical communications (Cambridge, England)'
_journal_page_first 1170
_journal_page_last 1171
_journal_paper_doi 10.1039/b402686a
_journal_year 2004
_chemical_formula_sum 'Cd4 K6 Se13 Sn3'
_chemical_formula_weight 2066.75
_chemical_name_systematic
;
?
;
_space_group_IT_number 160
_symmetry_cell_setting rhombohedral
_symmetry_space_group_name_Hall 'R 3 -2"'
_symmetry_space_group_name_H-M 'R 3 m :H'
_atom_sites_solution_primary direct
_atom_sites_solution_secondary difmap
_audit_creation_method SHELXL-97
_cell_angle_alpha 90.00
_cell_angle_beta 90.00
_cell_angle_gamma 120.00
_cell_formula_units_Z 3
_cell_length_a 15.0338(11)
_cell_length_b 15.0338(11)
_cell_length_c 16.512(2)
_cell_measurement_temperature 293(2)
_cell_volume 3231.9(6)
_computing_structure_refinement 'SHELXL-97 (Sheldrick, 1997)'
_computing_structure_solution 'SHELXS-97 (Sheldrick, 1990)'
_diffrn_ambient_temperature 293(2)
_diffrn_measured_fraction_theta_full 0.945
_diffrn_measured_fraction_theta_max 0.945
_diffrn_measurement_device_type CCD
_diffrn_radiation_monochromator graphite
_diffrn_radiation_source 'fine-focus sealed tube'
_diffrn_radiation_type MoK\a
_diffrn_radiation_wavelength 0.71073
_diffrn_reflns_av_R_equivalents 0.0593
_diffrn_reflns_av_sigmaI/netI 0.0606
_diffrn_reflns_limit_h_max 19
_diffrn_reflns_limit_h_min -20
_diffrn_reflns_limit_k_max 19
_diffrn_reflns_limit_k_min -19
_diffrn_reflns_limit_l_max 21
_diffrn_reflns_limit_l_min -21
_diffrn_reflns_number 11764
_diffrn_reflns_theta_full 28.42
_diffrn_reflns_theta_max 28.42
_diffrn_reflns_theta_min 1.99
_exptl_absorpt_coefficient_mu 15.203
_exptl_absorpt_correction_type empirical
_exptl_crystal_colour yellow
_exptl_crystal_density_diffrn 3.186
_exptl_crystal_density_method 'not measured'
_exptl_crystal_description cube-like
_exptl_crystal_F_000 2694
_exptl_crystal_size_max 0.101
_exptl_crystal_size_mid 0.094
_exptl_crystal_size_min 0.084
_refine_diff_density_max 1.535
_refine_diff_density_min -1.287
_refine_diff_density_rms 0.255
_refine_ls_abs_structure_details 'Flack H D (1983), Acta Cryst. A39, 876-881'
_refine_ls_abs_structure_Flack 0.00(3)
_refine_ls_extinction_method none
_refine_ls_goodness_of_fit_ref 1.044
_refine_ls_matrix_type full
_refine_ls_number_parameters 53
_refine_ls_number_reflns 1849
_refine_ls_number_restraints 1
_refine_ls_restrained_S_all 1.044
_refine_ls_R_factor_all 0.0804
_refine_ls_R_factor_gt 0.0453
_refine_ls_shift/su_max 0.002
_refine_ls_shift/su_mean 0.000
_refine_ls_structure_factor_coef Fsqd
_refine_ls_weighting_details 'calc w=1/[\s^2^(Fo^2^)+(0.0721P)^2^+5.7345P] where P=(Fo^2^+2Fc^2^)/3'
_refine_ls_weighting_scheme calc
_refine_ls_wR_factor_gt 0.1188
_refine_ls_wR_factor_ref 0.1344
_reflns_number_gt 1313
_reflns_number_total 1849
_reflns_threshold_expression >2sigma(I)
_cod_data_source_file b402686a.txt
_cod_data_source_block r3m
_cod_depositor_comments
;
The following automatic conversions were performed:
'_symmetry_cell_setting' value 'Rhombohedral' changed to 'rhombohedral'
according to '/home/saulius/struct/CIF-dictionaries/cif_core.dic'
dictionary named 'cif_core.dic' version 2.4.1 from 2010-06-29.

Automatic conversion script
Id: cif_fix_enum 1527 2010-12-29 10:47:43Z saulius 
;
_cod_original_sg_symbol_H-M R3m
_cod_database_code 7102647

loop_
_symmetry_equiv_pos_as_xyz
'x, y, z'
'-y, x-y, z'
'-x+y, -x, z'
'-y, -x, z'
'-x+y, y, z'
'x, x-y, z'
'x+2/3, y+1/3, z+1/3'
'-y+2/3, x-y+1/3, z+1/3'
'-x+y+2/3, -x+1/3, z+1/3'
'-y+2/3, -x+1/3, z+1/3'
'-x+y+2/3, y+1/3, z+1/3'
'x+2/3, x-y+1/3, z+1/3'
'x+1/3, y+2/3, z+2/3'
'-y+1/3, x-y+2/3, z+2/3'
'-x+y+1/3, -x+2/3, z+2/3'
'-y+1/3, -x+2/3, z+2/3'
'-x+y+1/3, y+2/3, z+2/3'
'x+1/3, x-y+2/3, z+2/3'

loop_
_atom_site_label
_atom_site_type_symbol
_atom_site_fract_x
_atom_site_fract_y
_atom_site_fract_z
_atom_site_U_iso_or_equiv
_atom_site_adp_type
_atom_site_occupancy
_atom_site_symmetry_multiplicity
_atom_site_calc_flag
_atom_site_refinement_flags
Cd1 Cd 0.0000 0.0000 0.53600(13) 0.0332(5) Uani 1 6 d S
Cd2 Cd -0.09695(6) -0.19391(12) 0.73663(8) 0.0410(4) Uani 1 2 d S
Sn1 Sn 0.15083(5) -0.15083(5) 0.60144(9) 0.0373(3) Uani 1 2 d S
Se1 Se 0.0000 0.0000 0.69189(19) 0.0324(7) Uani 1 6 d S
Se2 Se 0.09496(8) -0.09496(8) 0.47726(12) 0.0497(6) Uani 1 2 d S
Se3 Se -0.08919(7) -0.17838(14) 0.89548(11) 0.0451(5) Uani 1 2 d S
Se4 Se 0.00279(17) -0.28336(14) 0.68304(15) 0.0743(6) Uani 1 1 d .
K1 K -0.2982(8) -0.1491(4) 0.8689(9) 0.154(4) Uani 1 2 d S
K2 K -0.1527(5) -0.3054(10) 0.4881(17) 0.265(12) Uani 1 2 d S

loop_
_atom_site_aniso_label
_atom_site_aniso_U_11
_atom_site_aniso_U_22
_atom_site_aniso_U_33
_atom_site_aniso_U_23
_atom_site_aniso_U_13
_atom_site_aniso_U_12
Cd1 0.0342(8) 0.0342(8) 0.0312(11) 0.000 0.000 0.0171(4)
Cd2 0.0368(5) 0.0471(8) 0.0424(8) 0.0089(6) 0.0044(3) 0.0236(4)
Sn1 0.0364(5) 0.0364(5) 0.0437(7) -0.0053(3) 0.0053(3) 0.0217(6)
Se1 0.0346(10) 0.0346(10) 0.0281(14) 0.000 0.000 0.0173(5)
Se2 0.0620(10) 0.0620(10) 0.0416(11) -0.0060(4) 0.0060(4) 0.0435(12)
Se3 0.0571(10) 0.0302(10) 0.0390(11) 0.0077(8) 0.0039(4) 0.0151(5)
Se4 0.0707(12) 0.0518(11) 0.1120(15) 0.0251(11) 0.0483(11) 0.0394(10)
K1 0.108(8) 0.138(7) 0.206(13) 0.008(4) 0.016(8) 0.054(4)
K2 0.149(10) 0.129(10) 0.51(4) -0.100(15) -0.050(7) 0.064(5)

loop_
_atom_type_symbol
_atom_type_description
_atom_type_scat_dispersion_real
_atom_type_scat_dispersion_imag
_atom_type_scat_source
K K 0.2009 0.2494 'International Tables Vol C Tables 4.2.6.8 and 6.1.1.4'
Se Se -0.0929 2.2259 'International Tables Vol C Tables 4.2.6.8 and 6.1.1.4'
Cd Cd -0.8075 1.2024 'International Tables Vol C Tables 4.2.6.8 and 6.1.1.4'
Sn Sn -0.6537 1.4246 'International Tables Vol C Tables 4.2.6.8 and 6.1.1.4'

loop_
_geom_angle_atom_site_label_1
_geom_angle_atom_site_label_2
_geom_angle_atom_site_label_3
_geom_angle
_geom_angle_site_symmetry_1
_geom_angle_site_symmetry_3
Se1 Cd1 Se2 111.42(6) . 3
Se1 Cd1 Se2 111.42(6) . 2
Se2 Cd1 Se2 107.46(7) 3 2
Se1 Cd1 Se2 111.42(6) . .
Se2 Cd1 Se2 107.45(7) 3 .
Se2 Cd1 Se2 107.45(7) 2 .
Se1 Cd1 K2 101.3(4) . .
Se2 Cd1 K2 58.14(13) 3 .
Se2 Cd1 K2 147.3(4) 2 .
Se2 Cd1 K2 58.14(13) . .
Se1 Cd1 K2 101.3(4) . 2
Se2 Cd1 K2 147.3(4) 3 2
Se2 Cd1 K2 58.14(13) 2 2
Se2 Cd1 K2 58.14(13) . 2
K2 Cd1 K2 116.3(3) . 2
Se1 Cd1 K2 101.3(4) . 3
Se2 Cd1 K2 58.14(13) 3 3
Se2 Cd1 K2 58.14(13) 2 3
Se2 Cd1 K2 147.3(4) . 3
K2 Cd1 K2 116.3(3) . 3
K2 Cd1 K2 116.3(3) 2 3
Se4 Cd2 Se4 112.09(12) 5 .
Se4 Cd2 Se1 109.39(6) 5 .
Se4 Cd2 Se1 109.39(6) . .
Se4 Cd2 Se3 111.78(7) 5 .
Se4 Cd2 Se3 111.78(7) . .
Se1 Cd2 Se3 101.90(9) . .
Se4 Cd2 K1 63.76(19) 5 .
Se4 Cd2 K1 159.15(12) . .
Se1 Cd2 K1 90.76(10) . .
Se3 Cd2 K1 56.7(2) . .
Se4 Cd2 K1 159.15(12) 5 2
Se4 Cd2 K1 63.76(19) . 2
Se1 Cd2 K1 90.76(10) . 2
Se3 Cd2 K1 56.7(2) . 2
K1 Cd2 K1 112.2(4) . 2
Se4 Sn1 Se4 114.28(13) . 4
Se4 Sn1 Se2 113.02(7) . .
Se4 Sn1 Se2 113.02(7) 4 .
Se4 Sn1 Se3 102.48(6) . 15_544
Se4 Sn1 Se3 102.48(6) 4 15_544
Se2 Sn1 Se3 110.41(8) . 15_544
Cd1 Se1 Cd2 106.31(7) . .
Cd1 Se1 Cd2 106.31(7) . 2
Cd2 Se1 Cd2 112.44(6) . 2
Cd1 Se1 Cd2 106.31(7) . 3
Cd2 Se1 Cd2 112.44(6) . 3
Cd2 Se1 Cd2 112.44(6) 2 3
Sn1 Se2 Cd1 103.94(8) . .
Sn1 Se2 K2 92.2(4) . .
Cd1 Se2 K2 81.47(18) . .
Sn1 Se2 K2 92.2(4) . 2
Cd1 Se2 K2 81.47(18) . 2
K2 Se2 K2 162.9(3) . 2
Sn1 Se3 Cd2 100.55(8) 8_445 .
Sn1 Se3 K1 98.12(12) 8_445 2
Cd2 Se3 K1 83.1(3) . 2
Sn1 Se3 K1 98.11(12) 8_445 .
Cd2 Se3 K1 83.1(3) . .
K1 Se3 K1 160.4(4) 2 .
Sn1 Se4 Cd2 106.37(8) . .
Sn1 Se4 K1 87.89(15) . 2
Cd2 Se4 K1 77.18(17) . 2
Sn1 Se4 K2 83.1(3) . .
Cd2 Se4 K2 81.34(19) . .
K1 Se4 K2 153.3(2) 2 .
Se3 K1 Se3 72.2(2) 3 .
Se3 K1 Se4 74.86(17) 3 3
Se3 K1 Se4 113.9(3) . 3
Se3 K1 Se4 113.9(3) 3 5
Se3 K1 Se4 74.86(17) . 5
Se4 K1 Se4 68.9(3) 3 5
Se3 K1 Cd2 40.14(11) 3 3
Se3 K1 Cd2 82.6(2) . 3
Se4 K1 Cd2 39.06(12) 3 3
Se4 K1 Cd2 80.5(3) 5 3
Se3 K1 Cd2 82.6(2) 3 .
Se3 K1 Cd2 40.14(11) . .
Se4 K1 Cd2 80.5(3) 3 .
Se4 K1 Cd2 39.06(12) 5 .
Cd2 K1 Cd2 65.32(19) 3 .
Se3 K1 K2 90.6(3) 3 14_445
Se3 K1 K2 90.6(3) . 14_445
Se4 K1 K2 144.93(14) 3 14_445
Se4 K1 K2 144.93(14) 5 14_445
Cd2 K1 K2 129.9(3) 3 14_445
Cd2 K1 K2 129.9(3) . 14_445
Se3 K1 K2 157.6(2) 3 9_445
Se3 K1 K2 85.83(14) . 9_445
Se4 K1 K2 111.5(4) 3 9_445
Se4 K1 K2 53.7(3) 5 9_445
Cd2 K1 K2 134.2(4) 3 9_445
Cd2 K1 K2 77.5(2) . 9_445
K2 K1 K2 94.2(3) 14_445 9_445
Se3 K1 K2 85.83(14) 3 7_455
Se3 K1 K2 157.6(2) . 7_455
Se4 K1 K2 53.7(3) 3 7_455
Se4 K1 K2 111.5(4) 5 7_455
Cd2 K1 K2 77.5(2) 3 7_455
Cd2 K1 K2 134.2(4) . 7_455
K2 K1 K2 94.2(3) 14_445 7_455
K2 K1 K2 115.5(3) 9_445 7_455
Se2 K2 Se2 75.9(3) 3 .
Se2 K2 Se4 109.1(5) 3 .
Se2 K2 Se4 69.0(3) . .
Se2 K2 Se4 69.0(3) 3 5
Se2 K2 Se4 109.1(5) . 5
Se4 K2 Se4 67.8(5) . 5
Se2 K2 Cd1 40.39(14) 3 .
Se2 K2 Cd1 40.39(14) . .
Se4 K2 Cd1 76.5(3) . .
Se4 K2 Cd1 76.5(3) 5 .
Se2 K2 K1 94.8(6) 3 9_444
Se2 K2 K1 94.8(6) . 9_444
Se4 K2 K1 145.8(2) . 9_444
Se4 K2 K1 145.8(2) 5 9_444
Cd1 K2 K1 111.1(6) . 9_444
Se2 K2 K1 81.63(13) 3 14_444
Se2 K2 K1 156.3(3) . 14_444
Se4 K2 K1 112.4(6) . 14_444
Se4 K2 K1 54.5(2) 5 14_444
Cd1 K2 K1 116.0(2) . 14_444
K1 K2 K1 94.5(3) 9_444 14_444
Se2 K2 K1 156.3(3) 3 13_544
Se2 K2 K1 81.63(13) . 13_544
Se4 K2 K1 54.5(2) . 13_544
Se4 K2 K1 112.4(6) 5 13_544
Cd1 K2 K1 116.0(2) . 13_544
K1 K2 K1 94.5(3) 9_444 13_544
K1 K2 K1 119.2(4) 14_444 13_544

loop_
_geom_bond_atom_site_label_1
_geom_bond_atom_site_label_2
_geom_bond_distance
_geom_bond_site_symmetry_2
Cd1 Se1 2.574(4) .
Cd1 Se2 2.656(2) 3
Cd1 Se2 2.656(2) 2
Cd1 Se2 2.656(2) .
Cd1 K2 4.054(12) .
Cd1 K2 4.054(12) 2
Cd1 K2 4.054(12) 3
Cd2 Se4 2.618(2) 5
Cd2 Se4 2.619(2) .
Cd2 Se1 2.6305(17) .
Cd2 Se3 2.631(2) .
Cd2 K1 4.052(10) .
Cd2 K1 4.052(10) 2
Sn1 Se4 2.511(2) .
Sn1 Se4 2.511(2) 4
Sn1 Se2 2.514(2) .
Sn1 Se3 2.515(2) 15_544
Se1 Cd2 2.6305(17) 2
Se1 Cd2 2.6305(17) 3
Se2 K2 3.482(11) .
Se2 K2 3.482(11) 2
Se3 Sn1 2.515(2) 8_445
Se3 K1 3.412(8) 2
Se3 K1 3.412(8) .
Se4 K1 3.727(13) 2
Se4 K2 3.89(2) .
K1 Se3 3.412(8) 3
K1 Se4 3.727(13) 3
K1 Se4 3.727(13) 5
K1 Cd2 4.052(10) 3
K1 K2 4.79(3) 14_445
K1 K2 4.816(11) 9_445
K1 K2 4.816(11) 7_455
K2 Se2 3.482(11) 3
K2 Se4 3.89(2) 5
K2 K1 4.79(3) 9_444
K2 K1 4.816(11) 14_444
K2 K1 4.816(11) 13_544
